data_2010589
loop_
_publ_author_name
'Lyakhov, Alexander S.'
'Ivashkevich, Dmitri O.'
'Gaponik, Pavel N.'
'Grigoriev, Yuri V.'
'Ivashkevich, Ludmila S.'

_publ_section_title
;
 1-(2,4,6-Trimethylphenyl)-1<i>H</i>-1,2,3,4-tetrazole
;
_journal_issue 2
_journal_name_full 'Acta Crystallographica Section C'
_journal_page_first 256
_journal_page_last 257
_journal_paper_doi 10.1107/S0108270199014742
_journal_volume 56
_journal_year 2000
_chemical_formula_moiety 'C10 H12 N4'
_chemical_formula_sum 'C10 H12 N4'
_chemical_formula_weight 188.24
_chemical_name_common 1-(2,4,6-trimethylphenyl)tetrazole
_chemical_name_systematic
;
1-(2,4,6-trimethylphenyl)tetrazole
;
_space_group_IT_number 14
_symmetry_cell_setting monoclinic
_symmetry_space_group_name_Hall '-P 2yn'
_symmetry_space_group_name_H-M 'P 1 21/n 1'
_audit_creation_method SHELXL-97
_cell_angle_alpha 90.00
_cell_angle_beta 100.97(2)
_cell_angle_gamma 90.00
_cell_formula_units_Z 4
_cell_length_a 8.220(2)
_cell_length_b 7.2950(10)
_cell_length_c 17.470(4)
_cell_measurement_reflns_used 22
_cell_measurement_temperature 293(2)
_cell_measurement_theta_max 16.87
_cell_measurement_theta_min 10.14
_cell_volume 1028.4(4)
_computing_cell_refinement 'R3m Software'
_computing_data_collection 'R3m Software (Nicolet, 19XX)'
_computing_data_reduction 'R3m Software'
_computing_molecular_graphics 'Ortep-III for Windows (Farrugia, 1997)'
_computing_publication_material SHELXL97
_computing_structure_refinement 'SHELXL97 (Sheldrick, 1997)'
_computing_structure_solution 'SHELXS97 (Sheldrick, 1990)'
_diffrn_ambient_temperature 293(2)
_diffrn_measured_fraction_theta_full 1.000
_diffrn_measured_fraction_theta_max 1.000
_diffrn_measurement_device_type 'Nicolet R3m four-circle diffractometer'
_diffrn_measurement_method \w/2\q
_diffrn_radiation_monochromator graphite
_diffrn_radiation_source 'fine-focus sealed tube'
_diffrn_radiation_type MoK\a
_diffrn_radiation_wavelength .71069
_diffrn_reflns_av_R_equivalents .0229
_diffrn_reflns_av_sigmaI/netI .0305
_diffrn_reflns_limit_h_max 10
_diffrn_reflns_limit_h_min -2
_diffrn_reflns_limit_k_max 9
_diffrn_reflns_limit_k_min 0
_diffrn_reflns_limit_l_max 22
_diffrn_reflns_limit_l_min -22
_diffrn_reflns_number 2642
_diffrn_reflns_theta_full 27.56
_diffrn_reflns_theta_max 27.56
_diffrn_reflns_theta_min 2.37
_diffrn_standards_decay_% 0
_diffrn_standards_interval_count 100
_diffrn_standards_number 3
_exptl_absorpt_coefficient_mu .078
_exptl_absorpt_correction_type none
_exptl_crystal_colour colourless
_exptl_crystal_density_diffrn 1.216
_exptl_crystal_density_method 'not measured'
_exptl_crystal_description prism
_exptl_crystal_F_000 400
_exptl_crystal_size_max .55
_exptl_crystal_size_mid .50
_exptl_crystal_size_min .35
_refine_diff_density_max .266
_refine_diff_density_min -.206
_refine_ls_extinction_coef .074(9)
_refine_ls_extinction_method 'SHELXL97 (Sheldrick, 1997)'
_refine_ls_goodness_of_fit_ref 1.059
_refine_ls_hydrogen_treatment mixed
_refine_ls_matrix_type full
_refine_ls_number_parameters 168
_refine_ls_number_reflns 2386
_refine_ls_number_restraints 0
_refine_ls_restrained_S_all 1.059
_refine_ls_R_factor_all .0907
_refine_ls_R_factor_gt .0528
_refine_ls_shift/su_max .004
_refine_ls_shift/su_mean .000
_refine_ls_structure_factor_coef Fsqd
_refine_ls_weighting_details 'calc w = 1/[\s^2^(Fo^2^)+(0.0849P)^2^+0.3158P] where P=(Fo^2^+2Fc^2^)/3'
_refine_ls_weighting_scheme calc
_refine_ls_wR_factor_ref .1901
_reflns_number_gt 1357
_reflns_number_total 2386
_reflns_threshold_expression I>2\s(I)
_cod_data_source_file av1031.cif
_cod_data_source_block I
_cod_original_sg_symbol_H-M 'P 21/n'
_cod_database_code 2010589
_cod_database_fobs_code 2010589

loop_
_symmetry_equiv_pos_as_xyz
'x, y, z'
'-x+1/2, y+1/2, -z+1/2'
'-x, -y, -z'
'x-1/2, -y-1/2, z-1/2'

loop_
_atom_site_label
_atom_site_fract_x
_atom_site_fract_y
_atom_site_fract_z
_atom_site_U_iso_or_equiv
_atom_site_adp_type
_atom_site_calc_flag
_atom_site_refinement_flags
_atom_site_occupancy
_atom_site_disorder_assembly
_atom_site_disorder_group
_atom_site_type_symbol
N1 .9784(2) .8232(2) .16103(10) .0518(5) Uani d . 1 . . N
N2 .9553(3) .6539(3) .12982(13) .0759(6) Uani d . 1 . . N
N3 .8467(3) .5751(3) .16355(15) .0852(7) Uani d . 1 . . N
N4 .7980(3) .6876(3) .21636(14) .0775(6) Uani d . 1 . . N
C5 .8809(3) .8389(3) .21348(15) .0657(6) Uani d . 1 . . C
C11 1.0873(2) .9539(3) .13535(11) .0481(5) Uani d . 1 . . C
C12 1.0171(2) 1.1062(3) .09339(11) .0496(5) Uani d . 1 . . C
C13 1.1251(3) 1.2309(3) .06940(13) .0580(5) Uani d . 1 . . C
C14 1.2951(3) 1.2060(3) .08470(13) .0615(6) Uani d . 1 . . C
C15 1.3587(3) 1.0532(3) .12724(14) .0611(6) Uani d . 1 . . C
C16 1.2581(2) .9250(3) .15358(12) .0543(5) Uani d . 1 . . C
C17 .8336(3) 1.1381(4) .07468(16) .0635(6) Uani d . 1 . . C
C18 1.4069(4) 1.3416(5) .0555(2) .0887(9) Uani d . 1 . . C
C19 1.3321(3) .7641(4) .20228(18) .0766(7) Uani d . 1 . . C
H5 .875(3) .950(4) .2439(17) .093(9) Uiso d . 1 . . H
H13 1.078(3) 1.334(3) .0417(14) .072(7) Uiso d . 1 . . H
H15 1.474(3) 1.034(4) .1388(15) .077(7) Uiso d . 1 . . H
H17A .767(4) 1.028(4) .0547(17) .094(9) Uiso d . 1 . . H
H17B .809(4) 1.227(4) .0308(17) .090 Uiso d . 1 . . H
H17C .790(3) 1.192(4) .1157(17) .090 Uiso d . 1 . . H
H18A 1.348(4) 1.444(4) .0329(17) .090 Uiso d . 1 . . H
H18B 1.435(3) 1.287(4) .0086(17) .090 Uiso d . 1 . . H
H18C 1.502(4) 1.367(4) .0948(17) .090 Uiso d . 1 . . H
H19A 1.296(3) .765(4) .2523(17) .090 Uiso d . 1 . . H
H19B 1.448(4) .762(4) .2032(17) .090 Uiso d . 1 . . H
H19C 1.303(4) .660(4) .1765(17) .090 Uiso d . 1 . . H

loop_
_atom_site_aniso_label
_atom_site_aniso_U_11
_atom_site_aniso_U_22
_atom_site_aniso_U_33
_atom_site_aniso_U_12
_atom_site_aniso_U_13
_atom_site_aniso_U_23
N1 .0498(9) .0442(9) .0642(10) -.0009(7) .0178(8) -.0037(7)
N2 .0941(15) .0520(11) .0877(14) -.0104(10) .0327(12) -.0140(10)
N3 .0925(16) .0601(12) .1078(17) -.0236(11) .0309(14) -.0047(12)
N4 .0658(12) .0683(12) .1054(17) -.0109(10) .0344(12) .0040(12)
C5 .0595(13) .0574(13) .0883(16) -.0055(10) .0344(12) -.0049(12)
C11 .0455(10) .0461(10) .0554(10) .0005(8) .0160(8) -.0015(8)
C12 .0451(10) .0487(10) .0560(10) .0045(8) .0121(8) -.0041(8)
C13 .0585(12) .0538(12) .0632(12) .0034(10) .0153(10) .0049(10)
C14 .0549(12) .0624(13) .0698(13) -.0045(10) .0183(10) .0054(10)
C15 .0436(11) .0705(14) .0706(13) .0020(10) .0139(10) .0047(11)
C16 .0472(10) .0565(11) .0604(11) .0047(9) .0135(9) .0024(9)
C17 .0499(12) .0618(14) .0785(15) .0071(11) .0114(11) -.0030(12)
C18 .0717(17) .091(2) .107(2) -.0164(15) .0253(16) .0242(18)
C19 .0628(15) .0777(17) .0893(19) .0156(13) .0142(14) .0190(15)

loop_
_atom_type_symbol
_atom_type_description
_atom_type_scat_dispersion_real
_atom_type_scat_dispersion_imag
_atom_type_scat_source
C C .0033 .0016 'International Tables Vol C Tables 4.2.6.8 and 6.1.1.4'
H H .0000 .0000 'International Tables Vol C Tables 4.2.6.8 and 6.1.1.4'
N N .0061 .0033 'International Tables Vol C Tables 4.2.6.8 and 6.1.1.4'

loop_
_geom_angle_atom_site_label_1
_geom_angle_atom_site_label_2
_geom_angle_atom_site_label_3
_geom_angle
_geom_angle_publ_flag
C5 N1 N2 107.5(2) yes
C5 N1 C11 130.6(2) yes
N2 N1 C11 121.9(2) yes
N3 N2 N1 106.2(2) yes
N2 N3 N4 111.1(2) yes
C5 N4 N3 105.3(2) yes
N4 C5 N1 110.0(2) yes
C12 C11 C16 122.54(18) no
C12 C11 N1 118.20(16) no
C16 C11 N1 119.26(17) no
C13 C12 C11 117.14(18) no
C13 C12 C17 120.42(19) no
C11 C12 C17 122.44(18) no
C14 C13 C12 122.3(2) no
C13 C14 C15 118.3(2) no
C13 C14 C18 120.5(2) no
C15 C14 C18 121.2(2) no
C16 C15 C14 122.2(2) no
C15 C16 C11 117.48(19) no
C15 C16 C19 120.7(2) no
C11 C16 C19 121.8(2) no
N4 C5 H5 127(2) no
N1 C5 H5 123(2) no
C14 C13 H13 121(2) no
C12 C13 H13 117(2) no
C16 C15 H15 118(2) no
C14 C15 H15 120(2) no
C12 C17 H17A 115(2) no
C12 C17 H17B 109(2) no
H17A C17 H17B 104(2) no
C12 C17 H17C 114(2) no
H17A C17 H17C 110(2) no
H17B C17 H17C 105(2) no
C14 C18 H18A 112(2) no
C14 C18 H18B 106(2) no
H18A C18 H18B 99(2) no
C14 C18 H18C 111(2) no
H18A C18 H18C 116(3) no
H18B C18 H18C 113(2) no
C16 C19 H19A 110(2) no
C16 C19 H19B 109(2) no
H19A C19 H19B 117(2) no
C16 C19 H19C 110(2) no
H19A C19 H19C 111(3) no
H19B C19 H19C 100(3) no

loop_
_geom_bond_atom_site_label_1
_geom_bond_atom_site_label_2
_geom_bond_site_symmetry_2
_geom_bond_distance
_geom_bond_publ_flag
N1 C5 . 1.332(3) yes
N1 N2 . 1.349(2) yes
N1 C11 . 1.437(2) yes
N2 N3 . 1.294(3) yes
N3 N4 . 1.351(3) yes
N4 C5 . 1.303(3) yes
C11 C12 . 1.395(3) yes
C11 C16 . 1.395(3) yes
C12 C13 . 1.390(3) yes
C12 C17 . 1.500(3) no
C13 C14 . 1.384(3) yes
C14 C15 . 1.386(3) yes
C14 C18 . 1.504(3) no
C15 C16 . 1.384(3) yes
C16 C19 . 1.508(3) no
C5 H5 . .98(3) no
C13 H13 . .94(3) no
C15 H15 . .94(3) no
C17 H17A . 1.00(3) no
C17 H17B . 1.00(3) no
C17 H17C . .94(3) no
C18 H18A . .93(3) no
C18 H18B . .98(3) no
C18 H18C . .95(3) no
C19 H19A . .97(3) no
C19 H19B . .95(3) no
C19 H19C . .89(3) no

loop_
_geom_hbond_atom_site_label_D
_geom_hbond_atom_site_label_H
_geom_hbond_atom_site_label_A
_geom_hbond_site_symmetry_A
_geom_hbond_distance_DH
_geom_hbond_distance_HA
_geom_hbond_distance_DA
_geom_hbond_angle_DHA
C5 H5 N4 2_655 .98(3) 2.43(3) 3.290(3) 147(2)

loop_
_geom_torsion_atom_site_label_1
_geom_torsion_atom_site_label_2
_geom_torsion_atom_site_label_3
_geom_torsion_atom_site_label_4
_geom_torsion
_geom_torsion_publ_flag
C5 N1 N2 N3 .2(3) no
C11 N1 N2 N3 -177.7(2) no
N1 N2 N3 N4 -.2(3) no
N2 N3 N4 C5 .2(3) no
N3 N4 C5 N1 .0(3) no
N2 N1 C5 N4 -.1(3) no
C11 N1 C5 N4 177.6(2) no
C5 N1 C11 C12 -67.4(3) no
N2 N1 C11 C12 109.9(2) no
C5 N1 C11 C16 112.1(3) no
N2 N1 C11 C16 -70.6(3) no
C16 C11 C12 C13 .3(3) no
N1 C11 C12 C13 179.80(17) no
C16 C11 C12 C17 -179.26(19) no
N1 C11 C12 C17 .2(3) no
C11 C12 C13 C14 1.1(3) no
C17 C12 C13 C14 -179.3(2) no
C12 C13 C14 C15 -1.7(3) no
C12 C13 C14 C18 178.2(3) no
C13 C14 C15 C16 .9(4) no
C18 C14 C15 C16 -178.9(3) no
C14 C15 C16 C11 .4(3) no
C14 C15 C16 C19 -177.7(2) no
C12 C11 C16 C15 -1.0(3) no
N1 C11 C16 C15 179.49(18) no
C12 C11 C16 C19 177.0(2) no
N1 C11 C16 C19 -2.4(3) no

loop_
_cod_related_entry_id
_cod_related_entry_database
_cod_related_entry_code
1 ChemSpider 680604
